data_2233876
loop_
_publ_author_name
'Brusylovets, Oleksii'
'Yrushnikov, Oleg'
'Naumova, Dina'
'Klishin, Nikolai'
'Rusanov, Eduard'

_publ_section_title
;
 (<i>N</i>,<i>N</i>,<i>N</i>',<i>N</i>'-Tetramethylethylenediamine-\k<i>N</i>)bis(2,4,6-trimethylphenolato-\k<i>O</i>)germanium(II)
;
_journal_coeditor_code HY2510
_journal_issue 3
_journal_name_full 'Acta Crystallographica Section E'
_journal_page_first m296
_journal_paper_doi 10.1107/S160053681200503X
_journal_volume 68
_journal_year 2012
_chemical_formula_iupac '[Ge (C9 H11 O)2 (C6 H16 N2)]'
_chemical_formula_moiety 'C24 H38 Ge N2 O2'
_chemical_formula_sum 'C24 H38 Ge N2 O2'
_chemical_formula_weight 459.15
_chemical_name_systematic
;
(<i>N</i>,<i>N</i>,<i>N</i>',<i>N</i>'-Tetramethylethylenediamine-
\k<i>N</i>)bis(2,4,6-trimethylphenolato-\k<i>O</i>)germanium(II)
;
_space_group_IT_number 2
_symmetry_cell_setting triclinic
_symmetry_space_group_name_Hall '-P 1'
_symmetry_space_group_name_H-M 'P -1'
_atom_sites_solution_hydrogens geom
_atom_sites_solution_primary direct
_atom_sites_solution_secondary difmap
_audit_creation_method SHELXL-97
_cell_angle_alpha 92.5520(10)
_cell_angle_beta 113.8530(10)
_cell_angle_gamma 117.8380(10)
_cell_formula_units_Z 2
_cell_length_a 10.9026(3)
_cell_length_b 11.5495(3)
_cell_length_c 12.4890(3)
_cell_measurement_reflns_used 9278
_cell_measurement_temperature 173(2)
_cell_measurement_theta_max 26.61
_cell_measurement_theta_min 2.23
_cell_volume 1217.74(6)
_computing_cell_refinement 'DENZO/SCALEPACK (Otwinowski & Minor, 1997)'
_computing_data_collection 'COLLECT (Nonius, 1998)'
_computing_data_reduction 'DENZO/SCALEPACK (Otwinowski & Minor, 1997)'
_computing_molecular_graphics 'ORTEP-3 (Farrugia, 1997)'
_computing_publication_material 'SHELXL97 (Sheldrick, 2008)'
_computing_structure_refinement 'SHELXL97 (Sheldrick, 2008)'
_computing_structure_solution 'SIR2004 (Burla <i>et al.</i>, 2005)'
_diffrn_ambient_temperature 173(2)
_diffrn_detector_area_resol_mean 9
_diffrn_measured_fraction_theta_full 0.983
_diffrn_measured_fraction_theta_max 0.983
_diffrn_measurement_device_type 'Nonius KappaCCD'
_diffrn_measurement_method '\f and \w scans with \k offset'
_diffrn_radiation_monochromator graphite
_diffrn_radiation_source 'fine-focus sealed tube'
_diffrn_radiation_type MoK\a
_diffrn_radiation_wavelength 0.71073
_diffrn_reflns_av_R_equivalents 0.0324
_diffrn_reflns_av_sigmaI/netI 0.0298
_diffrn_reflns_limit_h_max 13
_diffrn_reflns_limit_h_min -13
_diffrn_reflns_limit_k_max 14
_diffrn_reflns_limit_k_min -14
_diffrn_reflns_limit_l_max 15
_diffrn_reflns_limit_l_min -15
_diffrn_reflns_number 18801
_diffrn_reflns_theta_full 26.82
_diffrn_reflns_theta_max 26.82
_diffrn_reflns_theta_min 1.86
_exptl_absorpt_coefficient_mu 1.278
_exptl_absorpt_correction_T_max 0.7081
_exptl_absorpt_correction_T_min 0.5674
_exptl_absorpt_correction_type multi-scan
_exptl_absorpt_process_details '(DENZO/SCALEPACK; Otwinowski & Minor, 1997)'
_exptl_crystal_colour colourless
_exptl_crystal_density_diffrn 1.252
_exptl_crystal_density_method 'not measured'
_exptl_crystal_description block
_exptl_crystal_F_000 488
_exptl_crystal_size_max 0.50
_exptl_crystal_size_mid 0.35
_exptl_crystal_size_min 0.29
_refine_diff_density_max 0.380
_refine_diff_density_min -0.299
_refine_ls_extinction_method none
_refine_ls_goodness_of_fit_ref 1.022
_refine_ls_hydrogen_treatment constr
_refine_ls_matrix_type full
_refine_ls_number_parameters 262
_refine_ls_number_reflns 5132
_refine_ls_number_restraints 0
_refine_ls_restrained_S_all 1.022
_refine_ls_R_factor_all 0.0368
_refine_ls_R_factor_gt 0.0295
_refine_ls_shift/su_max 0.004
_refine_ls_shift/su_mean 0.001
_refine_ls_structure_factor_coef Fsqd
_refine_ls_weighting_details 'calc w=1/[\s^2^(Fo^2^)+(0.0479P)^2^+0.3979P] where P=(Fo^2^+2Fc^2^)/3'
_refine_ls_weighting_scheme calc
_refine_ls_wR_factor_gt 0.0782
_refine_ls_wR_factor_ref 0.0819
_reflns_number_gt 4480
_reflns_number_total 5132
_reflns_threshold_expression I>2\s(I)
_cod_data_source_file hy2510.cif
_cod_data_source_block I
_cod_original_cell_volume 1217.73(5)
_cod_database_code 2233876
_cod_database_fobs_code 2233876

loop_
_symmetry_equiv_pos_as_xyz
'x, y, z'
'-x, -y, -z'

loop_
_atom_site_type_symbol
_atom_site_label
_atom_site_fract_x
_atom_site_fract_y
_atom_site_fract_z
_atom_site_U_iso_or_equiv
_atom_site_adp_type
_atom_site_calc_flag
_atom_site_refinement_flags
_atom_site_occupancy
_atom_site_symmetry_multiplicity
Ge Ge1 0.99264(2) 0.176944(19) 0.058635(17) 0.02421(8) Uani d . 1 1
O O1 0.83353(16) 0.07223(14) 0.09872(12) 0.0296(3) Uani d . 1 1
O O2 1.01794(16) 0.34530(13) 0.10758(12) 0.0278(3) Uani d . 1 1
N N1 0.83055(19) 0.16252(16) -0.11701(14) 0.0263(3) Uani d . 1 1
N N2 0.4689(2) 0.02892(19) -0.32794(16) 0.0361(4) Uani d . 1 1
C C1 0.8348(2) -0.02668(19) 0.15472(18) 0.0267(4) Uani d . 1 1
C C2 0.9506(2) 0.0077(2) 0.27524(18) 0.0275(4) Uani d . 1 1
C C3 0.9438(3) -0.0959(2) 0.3307(2) 0.0321(4) Uani d . 1 1
H H3 1.0220 -0.0722 0.4127 0.039 Uiso calc R 1 1
C C4 0.8262(3) -0.2324(2) 0.2697(2) 0.0363(5) Uani d . 1 1
C C5 0.7122(3) -0.2634(2) 0.1524(2) 0.0377(5) Uani d . 1 1
H H5 0.6303 -0.3564 0.1098 0.045 Uiso calc R 1 1
C C6 0.7121(2) -0.1637(2) 0.09329(19) 0.0329(4) Uani d . 1 1
C C7 1.0795(3) 0.1543(2) 0.3472(2) 0.0388(5) Uani d . 1 1
H H7A 1.0320 0.2064 0.3541 0.047 Uiso calc R 1 1
H H7B 1.1414 0.1940 0.3051 0.047 Uiso calc R 1 1
H H7C 1.1488 0.1580 0.4290 0.047 Uiso calc R 1 1
C C8 0.8247(4) -0.3426(3) 0.3322(3) 0.0530(7) Uani d . 1 1
H H8C 0.7347 -0.4325 0.2758 0.064 Uiso calc R 1 1
H H8B 0.8150 -0.3262 0.4053 0.064 Uiso calc R 1 1
H H8A 0.9234 -0.3403 0.3559 0.064 Uiso calc R 1 1
C C9 0.5795(3) -0.2027(3) -0.0325(2) 0.0535(7) Uani d . 1 1
H H9A 0.6226 -0.1755 -0.0887 0.064 Uiso calc R 1 1
H H9B 0.5246 -0.1562 -0.0303 0.064 Uiso calc R 1 1
H H9C 0.5049 -0.3019 -0.0606 0.064 Uiso calc R 1 1
C C10 1.1231(2) 0.42748(17) 0.22520(17) 0.0243(4) Uani d . 1 1
C C11 1.0634(2) 0.44853(18) 0.29946(18) 0.0265(4) Uani d . 1 1
C C12 1.1684(3) 0.52993(19) 0.41937(19) 0.0322(4) Uani d . 1 1
H H12 1.1284 0.5453 0.4698 0.039 Uiso calc R 1 1
C C13 1.3313(3) 0.5899(2) 0.46805(19) 0.0335(5) Uani d . 1 1
C C14 1.3866(2) 0.5700(2) 0.3916(2) 0.0349(5) Uani d . 1 1
H H14 1.4974 0.6112 0.4233 0.042 Uiso calc R 1 1
C C15 1.2861(2) 0.49171(19) 0.26980(18) 0.0292(4) Uani d . 1 1
C C16 0.8876(2) 0.3819(2) 0.2466(2) 0.0370(5) Uani d . 1 1
H H16A 0.8365 0.2823 0.2199 0.044 Uiso calc R 1 1
H H16B 0.8474 0.4135 0.1764 0.044 Uiso calc R 1 1
H H16C 0.8640 0.4062 0.3089 0.044 Uiso calc R 1 1
C C17 1.4443(3) 0.6754(3) 0.6003(2) 0.0502(6) Uani d . 1 1
H H17A 1.4193 0.6194 0.6539 0.060 Uiso calc R 1 1
H H17B 1.4334 0.7534 0.6149 0.060 Uiso calc R 1 1
H H17C 1.5531 0.7088 0.6179 0.060 Uiso calc R 1 1
C C18 1.3512(3) 0.4816(2) 0.1866(2) 0.0432(5) Uani d . 1 1
H H18A 1.3172 0.5193 0.1196 0.052 Uiso calc R 1 1
H H18B 1.3118 0.3854 0.1531 0.052 Uiso calc R 1 1
H H18C 1.4670 0.5334 0.2330 0.052 Uiso calc R 1 1
C C19 0.6950(2) 0.1647(2) -0.11538(18) 0.0329(4) Uani d . 1 1
H H19A 0.7388 0.2484 -0.0523 0.039 Uiso calc R 1 1
H H19B 0.6390 0.0855 -0.0894 0.039 Uiso calc R 1 1
C C20 0.5744(3) 0.1608(2) -0.2342(2) 0.0449(6) Uani d . 1 1
H H20A 0.5092 0.1876 -0.2161 0.054 Uiso calc R 1 1
H H20B 0.6315 0.2300 -0.2678 0.054 Uiso calc R 1 1
C C21 0.9229(3) 0.2794(2) -0.1534(2) 0.0417(5) Uani d . 1 1
H H21A 1.0080 0.2729 -0.1562 0.050 Uiso calc R 1 1
H H21B 0.9685 0.3653 -0.0937 0.050 Uiso calc R 1 1
H H21C 0.8531 0.2774 -0.2343 0.050 Uiso calc R 1 1
C C22 0.7796(3) 0.0334(2) -0.19849(18) 0.0346(5) Uani d . 1 1
H H22A 0.7297 -0.0434 -0.1690 0.042 Uiso calc R 1 1
H H22B 0.8720 0.0387 -0.1985 0.042 Uiso calc R 1 1
H H22C 0.7036 0.0198 -0.2818 0.042 Uiso calc R 1 1
C C23 0.3876(4) 0.0448(4) -0.4447(3) 0.1074(16) Uani d . 1 1
H H23C 0.3178 -0.0442 -0.5069 0.129 Uiso calc R 1 1
H H23B 0.4652 0.1081 -0.4671 0.129 Uiso calc R 1 1
H H23A 0.3245 0.0814 -0.4395 0.129 Uiso calc R 1 1
C C24 0.3532(3) -0.0687(3) -0.2991(3) 0.0546(7) Uani d . 1 1
H H24C 0.2847 -0.1557 -0.3639 0.066 Uiso calc R 1 1
H H24B 0.2889 -0.0341 -0.2927 0.066 Uiso calc R 1 1
H H24A 0.4070 -0.0828 -0.2211 0.066 Uiso calc R 1 1

loop_
_atom_site_aniso_label
_atom_site_aniso_U_11
_atom_site_aniso_U_22
_atom_site_aniso_U_33
_atom_site_aniso_U_12
_atom_site_aniso_U_13
_atom_site_aniso_U_23
Ge1 0.02419(12) 0.02539(11) 0.02330(11) 0.01458(9) 0.00996(9) 0.00678(8)
O1 0.0305(7) 0.0311(7) 0.0319(7) 0.0181(6) 0.0163(6) 0.0151(6)
O2 0.0294(7) 0.0243(6) 0.0247(7) 0.0144(6) 0.0091(6) 0.0040(5)
N1 0.0302(9) 0.0277(8) 0.0231(8) 0.0178(7) 0.0119(7) 0.0068(6)
N2 0.0301(9) 0.0457(10) 0.0261(9) 0.0187(8) 0.0097(8) 0.0113(8)
C1 0.0299(10) 0.0290(10) 0.0315(10) 0.0181(8) 0.0199(9) 0.0126(8)
C2 0.0300(10) 0.0289(10) 0.0310(10) 0.0180(8) 0.0178(9) 0.0111(8)
C3 0.0375(11) 0.0380(11) 0.0349(11) 0.0257(10) 0.0217(10) 0.0169(9)
C4 0.0493(13) 0.0330(11) 0.0500(13) 0.0273(10) 0.0360(12) 0.0225(10)
C5 0.0444(13) 0.0257(10) 0.0463(13) 0.0144(9) 0.0296(11) 0.0100(9)
C6 0.0334(11) 0.0312(10) 0.0342(11) 0.0142(9) 0.0199(9) 0.0086(9)
C7 0.0419(12) 0.0315(11) 0.0329(11) 0.0183(10) 0.0109(10) 0.0110(9)
C8 0.0727(18) 0.0409(13) 0.0668(17) 0.0355(13) 0.0435(15) 0.0311(13)
C9 0.0435(14) 0.0415(13) 0.0410(14) 0.0059(11) 0.0116(12) 0.0086(11)
C10 0.0285(10) 0.0181(8) 0.0244(9) 0.0117(8) 0.0117(8) 0.0068(7)
C11 0.0320(10) 0.0199(9) 0.0311(10) 0.0148(8) 0.0165(9) 0.0102(7)
C12 0.0446(12) 0.0246(9) 0.0314(11) 0.0184(9) 0.0215(10) 0.0090(8)
C13 0.0387(12) 0.0227(9) 0.0278(10) 0.0128(9) 0.0107(9) 0.0061(8)
C14 0.0272(10) 0.0272(10) 0.0382(12) 0.0105(9) 0.0106(9) 0.0072(9)
C15 0.0284(10) 0.0228(9) 0.0332(11) 0.0114(8) 0.0148(9) 0.0077(8)
C16 0.0331(11) 0.0348(11) 0.0446(13) 0.0171(9) 0.0216(10) 0.0073(9)
C17 0.0535(15) 0.0405(13) 0.0327(12) 0.0163(12) 0.0116(11) 0.0026(10)
C18 0.0324(12) 0.0428(13) 0.0477(14) 0.0118(10) 0.0241(11) 0.0054(10)
C19 0.0312(11) 0.0368(11) 0.0298(11) 0.0238(9) 0.0079(9) 0.0017(8)
C20 0.0374(12) 0.0371(12) 0.0489(14) 0.0239(11) 0.0063(11) 0.0132(10)
C21 0.0507(14) 0.0427(13) 0.0325(11) 0.0236(11) 0.0212(11) 0.0196(10)
C22 0.0416(12) 0.0387(11) 0.0250(10) 0.0268(10) 0.0113(9) 0.0015(8)
C23 0.067(2) 0.103(3) 0.0475(19) 0.004(2) -0.0124(16) 0.0391(19)
C24 0.0393(14) 0.0576(16) 0.0522(16) 0.0156(12) 0.0221(12) 0.0133(13)

loop_
_atom_type_symbol
_atom_type_description
_atom_type_scat_dispersion_real
_atom_type_scat_dispersion_imag
_atom_type_scat_source
C C 0.0033 0.0016 'International Tables Vol C Tables 4.2.6.8 and 6.1.1.4'
H H 0.0000 0.0000 'International Tables Vol C Tables 4.2.6.8 and 6.1.1.4'
N N 0.0061 0.0033 'International Tables Vol C Tables 4.2.6.8 and 6.1.1.4'
O O 0.0106 0.0060 'International Tables Vol C Tables 4.2.6.8 and 6.1.1.4'
Ge Ge 0.1547 1.8001 'International Tables Vol C Tables 4.2.6.8 and 6.1.1.4'

loop_
_geom_angle_atom_site_label_1
_geom_angle_atom_site_label_2
_geom_angle_atom_site_label_3
_geom_angle
O2 Ge1 O1 97.06(6)
O2 Ge1 N1 84.95(6)
O1 Ge1 N1 93.73(6)
C1 O1 Ge1 121.49(11)
C10 O2 Ge1 120.51(11)
C21 N1 C22 108.99(16)
C21 N1 C19 111.75(17)
C22 N1 C19 112.80(15)
C21 N1 Ge1 106.26(13)
C22 N1 Ge1 104.98(12)
C19 N1 Ge1 111.64(12)
C24 N2 C23 108.7(2)
C24 N2 C20 111.8(2)
C23 N2 C20 110.3(2)
O1 C1 C2 120.98(17)
O1 C1 C6 119.40(18)
C2 C1 C6 119.48(18)
C3 C2 C1 119.14(18)
C3 C2 C7 119.50(19)
C1 C2 C7 121.35(17)
C4 C3 C2 122.0(2)
C4 C3 H3 119.0
C2 C3 H3 119.0
C5 C4 C3 117.77(19)
C5 C4 C8 121.7(2)
C3 C4 C8 120.5(2)
C4 C5 C6 122.5(2)
C4 C5 H5 118.7
C6 C5 H5 118.7
C5 C6 C1 119.0(2)
C5 C6 C9 120.2(2)
C1 C6 C9 120.79(19)
C2 C7 H7A 109.5
C2 C7 H7B 109.5
H7A C7 H7B 109.5
C2 C7 H7C 109.5
H7A C7 H7C 109.5
H7B C7 H7C 109.5
C4 C8 H8C 109.5
C4 C8 H8B 109.5
H8C C8 H8B 109.5
C4 C8 H8A 109.5
H8C C8 H8A 109.5
H8B C8 H8A 109.5
C6 C9 H9A 109.5
C6 C9 H9B 109.5
H9A C9 H9B 109.5
C6 C9 H9C 109.5
H9A C9 H9C 109.5
H9B C9 H9C 109.5
O2 C10 C15 121.18(17)
O2 C10 C11 118.29(17)
C15 C10 C11 120.52(17)
C12 C11 C10 118.91(18)
C12 C11 C16 122.22(18)
C10 C11 C16 118.88(17)
C11 C12 C13 121.75(19)
C11 C12 H12 119.1
C13 C12 H12 119.1
C14 C13 C12 117.89(19)
C14 C13 C17 121.0(2)
C12 C13 C17 121.1(2)
C13 C14 C15 122.4(2)
C13 C14 H14 118.8
C15 C14 H14 118.8
C14 C15 C10 118.36(18)
C14 C15 C18 120.90(19)
C10 C15 C18 120.68(18)
C11 C16 H16A 109.5
C11 C16 H16B 109.5
H16A C16 H16B 109.5
C11 C16 H16C 109.5
H16A C16 H16C 109.5
H16B C16 H16C 109.5
C13 C17 H17A 109.5
C13 C17 H17B 109.5
H17A C17 H17B 109.5
C13 C17 H17C 109.5
H17A C17 H17C 109.5
H17B C17 H17C 109.5
C15 C18 H18A 109.5
C15 C18 H18B 109.5
H18A C18 H18B 109.5
C15 C18 H18C 109.5
H18A C18 H18C 109.5
H18B C18 H18C 109.5
N1 C19 C20 116.77(18)
N1 C19 H19A 108.1
C20 C19 H19A 108.1
N1 C19 H19B 108.1
C20 C19 H19B 108.1
H19A C19 H19B 107.3
N2 C20 C19 115.27(18)
N2 C20 H20A 108.5
C19 C20 H20A 108.5
N2 C20 H20B 108.5
C19 C20 H20B 108.5
H20A C20 H20B 107.5
N1 C21 H21A 109.5
N1 C21 H21B 109.5
H21A C21 H21B 109.5
N1 C21 H21C 109.5
H21A C21 H21C 109.5
H21B C21 H21C 109.5
N1 C22 H22A 109.5
N1 C22 H22B 109.5
H22A C22 H22B 109.5
N1 C22 H22C 109.5
H22A C22 H22C 109.5
H22B C22 H22C 109.5
N2 C23 H23C 109.5
N2 C23 H23B 109.5
H23C C23 H23B 109.5
N2 C23 H23A 109.5
H23C C23 H23A 109.5
H23B C23 H23A 109.5
N2 C24 H24C 109.5
N2 C24 H24B 109.5
H24C C24 H24B 109.5
N2 C24 H24A 109.5
H24C C24 H24A 109.5
H24B C24 H24A 109.5

loop_
_geom_bond_atom_site_label_1
_geom_bond_atom_site_label_2
_geom_bond_distance
_geom_bond_publ_flag
Ge1 O1 1.8760(13) y
Ge1 O2 1.8674(13) y
Ge1 N1 2.1261(16) y
O1 C1 1.368(2) ?
O2 C10 1.368(2) ?
N1 C21 1.483(3) ?
N1 C22 1.484(2) ?
N1 C19 1.498(2) ?
N2 C24 1.438(3) ?
N2 C23 1.441(3) ?
N2 C20 1.459(3) ?
C1 C2 1.399(3) ?
C1 C6 1.403(3) ?
C2 C3 1.396(3) ?
C2 C7 1.507(3) ?
C3 C4 1.388(3) ?
C3 H3 0.9500 ?
C4 C5 1.372(3) ?
C4 C8 1.520(3) ?
C5 C6 1.395(3) ?
C5 H5 0.9500 ?
C6 C9 1.501(3) ?
C7 H7A 0.9800 ?
C7 H7B 0.9800 ?
C7 H7C 0.9800 ?
C8 H8C 0.9800 ?
C8 H8B 0.9800 ?
C8 H8A 0.9800 ?
C9 H9A 0.9800 ?
C9 H9B 0.9800 ?
C9 H9C 0.9800 ?
C10 C15 1.396(3) ?
C10 C11 1.400(3) ?
C11 C12 1.386(3) ?
C11 C16 1.502(3) ?
C12 C13 1.394(3) ?
C12 H12 0.9500 ?
C13 C14 1.379(3) ?
C13 C17 1.515(3) ?
C14 C15 1.392(3) ?
C14 H14 0.9500 ?
C15 C18 1.504(3) ?
C16 H16A 0.9800 ?
C16 H16B 0.9800 ?
C16 H16C 0.9800 ?
C17 H17A 0.9800 ?
C17 H17B 0.9800 ?
C17 H17C 0.9800 ?
C18 H18A 0.9800 ?
C18 H18B 0.9800 ?
C18 H18C 0.9800 ?
C19 C20 1.514(3) ?
C19 H19A 0.9900 ?
C19 H19B 0.9900 ?
C20 H20A 0.9900 ?
C20 H20B 0.9900 ?
C21 H21A 0.9800 ?
C21 H21B 0.9800 ?
C21 H21C 0.9800 ?
C22 H22A 0.9800 ?
C22 H22B 0.9800 ?
C22 H22C 0.9800 ?
C23 H23C 0.9800 ?
C23 H23B 0.9800 ?
C23 H23A 0.9800 ?
C24 H24C 0.9800 ?
C24 H24B 0.9800 ?
C24 H24A 0.9800 ?

loop_
_geom_torsion_atom_site_label_1
_geom_torsion_atom_site_label_2
_geom_torsion_atom_site_label_3
_geom_torsion_atom_site_label_4
_geom_torsion
O2 Ge1 O1 C1 -137.81(14)
N1 Ge1 O1 C1 136.83(14)
O1 Ge1 O2 C10 89.17(13)
N1 Ge1 O2 C10 -177.69(14)
O2 Ge1 N1 C21 61.23(13)
O1 Ge1 N1 C21 158.00(13)
O2 Ge1 N1 C22 176.63(13)
O1 Ge1 N1 C22 -86.60(13)
O2 Ge1 N1 C19 -60.84(13)
O1 Ge1 N1 C19 35.93(13)
Ge1 O1 C1 C2 68.1(2)
Ge1 O1 C1 C6 -116.27(17)
O1 C1 C2 C3 177.34(16)
C6 C1 C2 C3 1.7(3)
O1 C1 C2 C7 -1.0(3)
C6 C1 C2 C7 -176.58(19)
C1 C2 C3 C4 0.5(3)
C7 C2 C3 C4 178.86(19)
C2 C3 C4 C5 -1.7(3)
C2 C3 C4 C8 178.71(19)
C3 C4 C5 C6 0.7(3)
C8 C4 C5 C6 -179.7(2)
C4 C5 C6 C1 1.4(3)
C4 C5 C6 C9 -176.7(2)
O1 C1 C6 C5 -178.36(17)
C2 C1 C6 C5 -2.7(3)
O1 C1 C6 C9 -0.3(3)
C2 C1 C6 C9 175.4(2)
Ge1 O2 C10 C15 68.9(2)
Ge1 O2 C10 C11 -112.58(16)
O2 C10 C11 C12 179.06(16)
C15 C10 C11 C12 -2.4(3)
O2 C10 C11 C16 -0.8(3)
C15 C10 C11 C16 177.69(18)
C10 C11 C12 C13 -0.7(3)
C16 C11 C12 C13 179.16(19)
C11 C12 C13 C14 2.3(3)
C11 C12 C13 C17 -178.28(19)
C12 C13 C14 C15 -0.8(3)
C17 C13 C14 C15 179.8(2)
C13 C14 C15 C10 -2.3(3)
C13 C14 C15 C18 175.0(2)
O2 C10 C15 C14 -177.68(17)
C11 C10 C15 C14 3.9(3)
O2 C10 C15 C18 5.0(3)
C11 C10 C15 C18 -173.42(19)
C21 N1 C19 C20 58.8(2)
C22 N1 C19 C20 -64.5(2)
Ge1 N1 C19 C20 177.61(14)
C24 N2 C20 C19 73.2(3)
C23 N2 C20 C19 -165.8(3)
N1 C19 C20 N2 73.3(3)
